data_4338181
loop_
_publ_author_name
'Lieberman, Craig M.'
'Navulla, Anantharamulu'
'Zhang, Haitao'
'Filatov, Alexander S.'
'Dikarev, Evgeny V.'

_publ_section_title
;
 Mixed-ligand approach to design of heterometallic single-source
 precursors with discrete molecular structure.
;
_journal_issue 9
_journal_name_full 'Inorganic chemistry'
_journal_page_first 4733
_journal_page_last 4738
_journal_paper_doi 10.1021/ic5004885
_journal_volume 53
_journal_year 2014
_chemical_formula_moiety
;
 C20 H16 F12 Fe O8 Pb
;
_chemical_formula_sum 'C20 H16 F12 Fe O8 Pb'
_chemical_formula_weight 875.37
_chemical_melting_point ?
_chemical_name_systematic
; 
 catena-(di(trifluoroacetylacetonate)-iron(II)-
 di(trifluoroacetylacetonate)-lead(II))
;
_space_group_IT_number 2
_symmetry_cell_setting triclinic
_symmetry_space_group_name_Hall '-P 1'
_symmetry_space_group_name_H-M 'P -1'
_atom_sites_solution_hydrogens geom
_atom_sites_solution_primary direct
_atom_sites_solution_secondary difmap
_audit_creation_method SHELXL-97
_cell_angle_alpha 96.50(3)
_cell_angle_beta 110.97(3)
_cell_angle_gamma 115.89(3)
_cell_formula_units_Z 2
_cell_length_a 10.892(2)
_cell_length_b 12.228(2)
_cell_length_c 13.206(3)
_cell_measurement_reflns_used 9934
_cell_measurement_temperature 173(2)
_cell_measurement_theta_max 27.36
_cell_measurement_theta_min 2.42
_cell_volume 1399.5(9)
_computing_cell_refinement 'SMART, SAINT'
_computing_data_collection SMART
_computing_data_reduction SAINT
_computing_molecular_graphics 'SHELXP-93 (Sheldrick, 1993)'
_computing_publication_material 'SHELXCIF-93 (Sheldrick, 1993)'
_computing_structure_refinement 'SHELXL-97 (Sheldrick, 1997)'
_computing_structure_solution 'SHELXS-97 (Sheldrick, 1990)'
_diffrn_ambient_temperature 173(2)
_diffrn_measured_fraction_theta_full 0.984
_diffrn_measured_fraction_theta_max 0.893
_diffrn_measurement_device_type 'Bruker SMART APEX CCD'
_diffrn_measurement_method '0.3 deg wide \w exposures'
_diffrn_radiation_monochromator graphite
_diffrn_radiation_source 'fine-focus sealed tube'
_diffrn_radiation_type MoK\a
_diffrn_radiation_wavelength 0.71073
_diffrn_reflns_av_R_equivalents 0.0305
_diffrn_reflns_av_sigmaI/netI 0.0466
_diffrn_reflns_limit_h_max 13
_diffrn_reflns_limit_h_min -14
_diffrn_reflns_limit_k_max 15
_diffrn_reflns_limit_k_min -15
_diffrn_reflns_limit_l_max 17
_diffrn_reflns_limit_l_min -17
_diffrn_reflns_number 11593
_diffrn_reflns_theta_full 25.00
_diffrn_reflns_theta_max 28.27
_diffrn_reflns_theta_min 1.74
_diffrn_standards_decay_% 0
_diffrn_standards_interval_count na
_diffrn_standards_interval_time na
_diffrn_standards_number 'none (area detector data)'
_exptl_absorpt_coefficient_mu 6.647
_exptl_absorpt_correction_T_max 0.5861
_exptl_absorpt_correction_T_min 0.1358
_exptl_absorpt_correction_type multi-scan
_exptl_crystal_colour brown
_exptl_crystal_density_diffrn 2.077
_exptl_crystal_density_meas ?
_exptl_crystal_density_method none
_exptl_crystal_description block
_exptl_crystal_F_000 832
_exptl_crystal_size_max 0.50
_exptl_crystal_size_mid 0.12
_exptl_crystal_size_min 0.09
_refine_diff_density_max 4.271
_refine_diff_density_min -2.430
_refine_diff_density_rms 0.278
_refine_ls_extinction_coef noref
_refine_ls_extinction_method none
_refine_ls_goodness_of_fit_ref 1.059
_refine_ls_hydrogen_treatment noref
_refine_ls_matrix_type full
_refine_ls_number_parameters 385
_refine_ls_number_reflns 6204
_refine_ls_number_restraints 30
_refine_ls_restrained_S_all 1.062
_refine_ls_R_factor_all 0.0493
_refine_ls_R_factor_gt 0.0472
_refine_ls_shift/su_max 0.001
_refine_ls_shift/su_mean 0.000
_refine_ls_structure_factor_coef Fsqd
_refine_ls_weighting_details 'calc w=1/[\s^2^(Fo^2^)+(0.1127P)^2^+3.9902P] where P=(Fo^2^+2Fc^2^)/3'
_refine_ls_weighting_scheme calc
_refine_ls_wR_factor_gt 0.1504
_refine_ls_wR_factor_ref 0.1532
_reflns_number_gt 5837
_reflns_number_total 6204
_reflns_threshold_expression >2sigma(I)
_cod_data_source_file ic5004885_si_002.cif
_cod_data_source_block PbFe(tfac)4
_cod_depositor_comments
;
The following automatic conversions were performed:

'_chemical_melting_point' value 'not measured' was changed to '?' -
the value is undefined or not given.

Automatic conversion script
Id: cif_fix_values 2281 2013-09-26 08:29:07Z andrius 

 Adding full bibliography for 4338180--4338183.cif.

The following automatic conversions were performed:

'_exptl_crystal_density_meas' value 'not measured' was changed to '?'
- the value is perceived as not measured.

Automatic conversion script
Id: cif_fix_values 3008 2015-01-20 13:52:24Z robertas 
;
_cod_database_code 4338181

loop_
_symmetry_equiv_pos_as_xyz
'x, y, z'
'-x, -y, -z'

loop_
_atom_site_label
_atom_site_type_symbol
_atom_site_fract_x
_atom_site_fract_y
_atom_site_fract_z
_atom_site_U_iso_or_equiv
_atom_site_adp_type
_atom_site_occupancy
_atom_site_symmetry_multiplicity
_atom_site_calc_flag
_atom_site_refinement_flags
_atom_site_disorder_assembly
_atom_site_disorder_group
Pb1 Pb 0.32083(2) 0.74694(2) 0.247230(17) 0.02815(12) Uani 1 1 d . . .
Fe2 Fe 0.0000 0.5000 0.0000 0.0256(3) Uani 1 2 d S . .
Fe3 Fe 0.5000 1.0000 0.5000 0.0289(3) Uani 1 2 d S . .
O1 O 0.5277(6) 0.8347(5) 0.4478(4) 0.0338(10) Uani 1 1 d . . .
O2 O 0.3815(6) 0.5880(5) 0.2730(5) 0.0383(11) Uani 1 1 d . A .
O3 O 0.2511(5) 0.6172(5) 0.0530(4) 0.0305(9) Uani 1 1 d . . .
O4 O 0.5452(6) 0.8402(5) 0.2273(5) 0.0405(12) Uani 1 1 d . B .
O5 O 0.0186(6) 0.6762(5) 0.0326(5) 0.0343(11) Uani 1 1 d . . .
O6 O 0.0537(5) 0.5058(4) 0.1656(4) 0.0306(9) Uani 1 1 d . . .
O7 O 0.2740(6) 0.8690(5) 0.4392(4) 0.0348(11) Uani 1 1 d . . .
O8 O 0.4676(6) 1.0191(5) 0.3412(4) 0.0356(11) Uani 1 1 d . C .
C1 C 0.7615(10) 0.8913(9) 0.6091(8) 0.053(2) Uani 1 1 d . . .
H1A H 0.7520 0.9643 0.6350 0.079 Uiso 1 1 calc R . .
H1B H 0.8578 0.9226 0.6038 0.079 Uiso 1 1 calc R . .
H1C H 0.7611 0.8436 0.6640 0.079 Uiso 1 1 calc R . .
C2 C 0.6277(9) 0.8035(8) 0.4924(7) 0.0383(16) Uani 1 1 d . . .
C3 C 0.6222(9) 0.6930(8) 0.4416(8) 0.0442(18) Uani 1 1 d . A .
H3 H 0.7079 0.6838 0.4788 0.053 Uiso 1 1 calc R . .
C4 C 0.5010(9) 0.5961(8) 0.3408(7) 0.0391(16) Uani 1 1 d . . .
C5 C 0.5072(10) 0.4745(8) 0.3048(8) 0.0434(17) Uani 1 1 d D A 1
F1 F 0.6562(11) 0.5035(11) 0.3390(10) 0.053(3) Uiso 0.50 1 d PD A 1
F2 F 0.4399(17) 0.4233(13) 0.1912(8) 0.049(3) Uiso 0.50 1 d PD A 1
F3 F 0.4448(17) 0.3883(12) 0.3482(12) 0.064(3) Uiso 0.50 1 d PD A 1
F1X F 0.6314(15) 0.4721(15) 0.3736(12) 0.073(4) Uiso 0.50 1 d PD A 2
F2X F 0.486(2) 0.4456(17) 0.1993(10) 0.070(5) Uiso 0.50 1 d PD A 2
F3X F 0.3875(14) 0.3714(10) 0.3061(11) 0.053(3) Uiso 0.50 1 d PD A 2
C6 C 0.2652(11) 0.4957(10) -0.0917(8) 0.054(2) Uani 1 1 d . . .
H6A H 0.1547 0.4443 -0.1170 0.081 Uiso 1 1 calc R . .
H6B H 0.3107 0.4423 -0.0741 0.081 Uiso 1 1 calc R . .
H6C H 0.2833 0.5280 -0.1526 0.081 Uiso 1 1 calc R . .
C7 C 0.3372(9) 0.6066(8) 0.0135(6) 0.0359(15) Uani 1 1 d . . .
C8 C 0.4973(10) 0.6910(9) 0.0623(8) 0.0443(18) Uani 1 1 d . B .
H8 H 0.5508 0.6734 0.0259 0.053 Uiso 1 1 calc R . .
C9 C 0.5823(9) 0.7982(8) 0.1598(7) 0.0417(16) Uani 1 1 d . . .
C10 C 0.7548(12) 0.8827(10) 0.1955(10) 0.062(3) Uani 1 1 d D B 1
F4 F 0.8109(18) 0.8278(15) 0.1450(15) 0.055(3) Uiso 0.40 1 d PD B 1
F5 F 0.8376(15) 0.9141(17) 0.3119(9) 0.050(3) Uiso 0.40 1 d PD B 1
F6 F 0.7839(19) 0.9938(14) 0.1766(18) 0.053(3) Uiso 0.40 1 d PD B 1
F4X F 0.823(2) 0.8124(17) 0.1901(19) 0.054(5) Uiso 0.30 1 d PD B 2
F5X F 0.839(3) 0.965(3) 0.3024(16) 0.080(7) Uiso 0.30 1 d PD B 2
F6X F 0.778(4) 0.956(3) 0.130(3) 0.102(10) Uiso 0.30 1 d PD B 2
F4Y F 0.789(3) 0.864(2) 0.1059(17) 0.072(6) Uiso 0.30 1 d PD B 3
F5Y F 0.841(3) 0.861(3) 0.282(2) 0.086(7) Uiso 0.30 1 d PD B 3
F6Y F 0.813(3) 1.0078(15) 0.228(2) 0.068(6) Uiso 0.30 1 d PD B 3
C11 C 0.0321(15) 0.8698(9) 0.0153(11) 0.065(3) Uani 1 1 d . . .
H11A H 0.0503 0.8827 0.0951 0.098 Uiso 1 1 calc R . .
H11B H -0.0605 0.8716 -0.0293 0.098 Uiso 1 1 calc R . .
H11C H 0.1201 0.9383 0.0120 0.098 Uiso 1 1 calc R . .
C12 C 0.0110(9) 0.7426(8) -0.0334(8) 0.0422(17) Uani 1 1 d . . .
C13 C 0.0177(9) 0.2960(8) 0.1483(7) 0.0414(17) Uani 1 1 d . . .
H13 H 0.0152 0.2368 0.1895 0.050 Uiso 1 1 calc R . .
C14 C 0.0491(8) 0.4134(7) 0.2040(6) 0.0357(15) Uani 1 1 d . . .
C15 C 0.0785(10) 0.4418(9) 0.3281(7) 0.0474(19) Uani 1 1 d . . .
F7 F -0.0474(7) 0.4333(6) 0.3350(5) 0.0637(15) Uani 1 1 d . . .
F8 F 0.1934(7) 0.5608(6) 0.3934(4) 0.0672(17) Uani 1 1 d . . .
F9 F 0.1042(11) 0.3593(8) 0.3777(6) 0.085(2) Uani 1 1 d . . .
C16 C 0.0283(10) 0.7367(10) 0.4266(9) 0.058(2) Uani 1 1 d . . .
H16A H -0.0038 0.7378 0.3475 0.087 Uiso 1 1 calc R . .
H16B H -0.0162 0.7728 0.4626 0.087 Uiso 1 1 calc R . .
H16C H -0.0071 0.6480 0.4269 0.087 Uiso 1 1 calc R . .
C17 C 0.2017(9) 0.8161(7) 0.4928(7) 0.0379(15) Uani 1 1 d . . .
C18 C 0.2727(10) 0.8275(8) 0.6108(7) 0.0460(18) Uani 1 1 d . . .
H18 H 0.2098 0.7782 0.6421 0.055 Uiso 1 1 calc R . .
C19 C 0.5733(10) 1.0941(7) 0.3190(7) 0.0402(17) Uani 1 1 d . . .
C20 C 0.5085(12) 1.0972(10) 0.1951(7) 0.055(2) Uani 1 1 d D C 1
F10 F 0.467(2) 1.1816(15) 0.1876(15) 0.078(5) Uiso 0.50 1 d PD C 1
F11 F 0.3915(14) 0.9820(10) 0.1206(10) 0.049(3) Uiso 0.50 1 d PD C 1
F12 F 0.6192(13) 1.1295(14) 0.1581(11) 0.059(3) Uiso 0.50 1 d PD C 1
F10X F 0.4152(17) 1.1486(14) 0.1826(11) 0.056(3) Uiso 0.50 1 d PD C 2
F11X F 0.4271(17) 0.9809(10) 0.1198(11) 0.052(4) Uiso 0.50 1 d PD C 2
F12X F 0.6126(15) 1.1757(14) 0.1665(12) 0.070(4) Uiso 0.50 1 d PD C 2

loop_
_atom_site_aniso_label
_atom_site_aniso_U_11
_atom_site_aniso_U_22
_atom_site_aniso_U_33
_atom_site_aniso_U_23
_atom_site_aniso_U_13
_atom_site_aniso_U_12
Pb1 0.02402(16) 0.02569(17) 0.02679(16) 0.00490(11) 0.01047(12) 0.00829(12)
Fe2 0.0257(6) 0.0211(6) 0.0248(6) 0.0061(5) 0.0090(5) 0.0102(5)
Fe3 0.0256(6) 0.0243(6) 0.0265(6) 0.0050(5) 0.0125(5) 0.0049(5)
O1 0.031(2) 0.030(2) 0.027(2) 0.0068(19) 0.0087(19) 0.0089(19)
O2 0.035(3) 0.031(2) 0.040(3) 0.007(2) 0.010(2) 0.017(2)
O3 0.028(2) 0.033(2) 0.028(2) 0.0064(18) 0.0127(18) 0.0144(19)
O4 0.033(3) 0.035(3) 0.045(3) 0.007(2) 0.021(2) 0.009(2)
O5 0.036(3) 0.025(2) 0.042(3) 0.010(2) 0.018(2) 0.016(2)
O6 0.028(2) 0.028(2) 0.027(2) 0.0099(18) 0.0091(18) 0.0100(19)
O7 0.027(2) 0.031(2) 0.035(3) 0.006(2) 0.015(2) 0.0058(19)
O8 0.036(3) 0.030(2) 0.031(2) 0.0078(19) 0.017(2) 0.010(2)
C1 0.035(4) 0.050(5) 0.046(4) 0.002(4) 0.003(4) 0.015(4)
C2 0.031(4) 0.038(4) 0.037(4) 0.010(3) 0.011(3) 0.015(3)
C3 0.029(4) 0.040(4) 0.050(4) 0.015(4) 0.008(3) 0.015(3)
C4 0.032(4) 0.039(4) 0.040(4) 0.014(3) 0.017(3) 0.013(3)
C5 0.045(4) 0.041(4) 0.050(4) 0.016(4) 0.023(4) 0.026(4)
C6 0.044(5) 0.059(5) 0.050(5) -0.007(4) 0.019(4) 0.027(4)
C7 0.034(4) 0.042(4) 0.036(4) 0.013(3) 0.019(3) 0.020(3)
C8 0.036(4) 0.050(5) 0.052(4) 0.012(4) 0.027(4) 0.021(4)
C9 0.031(4) 0.037(4) 0.053(4) 0.017(3) 0.021(3) 0.013(3)
C10 0.045(5) 0.048(5) 0.083(7) 0.013(5) 0.037(5) 0.011(4)
C11 0.089(8) 0.041(5) 0.098(8) 0.032(5) 0.061(7) 0.043(5)
C12 0.038(4) 0.033(4) 0.055(5) 0.015(3) 0.023(4) 0.017(3)
C13 0.038(4) 0.037(4) 0.052(4) 0.026(3) 0.020(3) 0.019(3)
C14 0.028(3) 0.034(4) 0.037(4) 0.015(3) 0.012(3) 0.012(3)
C15 0.042(4) 0.054(5) 0.044(4) 0.028(4) 0.023(4) 0.018(4)
F7 0.063(4) 0.072(4) 0.065(3) 0.029(3) 0.044(3) 0.028(3)
F8 0.058(3) 0.068(4) 0.035(2) 0.011(2) 0.018(2) 0.006(3)
F9 0.129(7) 0.105(6) 0.058(4) 0.055(4) 0.048(4) 0.079(5)
C16 0.035(4) 0.056(5) 0.063(5) 0.016(4) 0.028(4) 0.004(4)
C17 0.036(4) 0.027(3) 0.039(4) 0.007(3) 0.019(3) 0.006(3)
C18 0.047(4) 0.039(4) 0.041(4) 0.014(3) 0.024(4) 0.011(3)
C19 0.049(4) 0.028(3) 0.037(4) 0.010(3) 0.024(3) 0.011(3)
C20 0.063(6) 0.053(5) 0.038(4) 0.022(4) 0.026(4) 0.020(5)

loop_
_atom_type_symbol
_atom_type_description
_atom_type_scat_dispersion_real
_atom_type_scat_dispersion_imag
_atom_type_scat_source
C C 0.0033 0.0016 'International Tables Vol C Tables 4.2.6.8 and 6.1.1.4'
H H 0.0000 0.0000 'International Tables Vol C Tables 4.2.6.8 and 6.1.1.4'
O O 0.0106 0.0060 'International Tables Vol C Tables 4.2.6.8 and 6.1.1.4'
F F 0.0171 0.0103 'International Tables Vol C Tables 4.2.6.8 and 6.1.1.4'
Fe Fe 0.3463 0.8444 'International Tables Vol C Tables 4.2.6.8 and 6.1.1.4'
Pb Pb -3.3944 10.1111 'International Tables Vol C Tables 4.2.6.8 and 6.1.1.4'

loop_
_geom_angle_atom_site_label_1
_geom_angle_atom_site_label_2
_geom_angle_atom_site_label_3
_geom_angle
_geom_angle_site_symmetry_1
_geom_angle_site_symmetry_3
O4 Pb1 O2 82.4(2) . .
O4 Pb1 O1 76.55(19) . .
O2 Pb1 O1 74.56(18) . .
O4 Pb1 O3 74.79(18) . .
O2 Pb1 O3 72.94(17) . .
O1 Pb1 O3 138.86(17) . .
O4 Pb1 O6 138.20(17) . .
O2 Pb1 O6 69.33(17) . .
O1 Pb1 O6 121.64(15) . .
O3 Pb1 O6 67.94(16) . .
O4 Pb1 O8 72.22(18) . .
O2 Pb1 O8 137.77(17) . .
O1 Pb1 O8 67.12(16) . .
O3 Pb1 O8 128.53(15) . .
O6 Pb1 O8 147.85(15) . .
O4 Pb1 O7 124.45(17) . .
O2 Pb1 O7 116.89(17) . .
O1 Pb1 O7 62.13(16) . .
O3 Pb1 O7 158.01(15) . .
O6 Pb1 O7 96.19(14) . .
O8 Pb1 O7 58.74(14) . .
O4 Pb1 O5 115.99(18) . .
O2 Pb1 O5 118.68(16) . .
O1 Pb1 O5 161.74(16) . .
O3 Pb1 O5 59.39(15) . .
O6 Pb1 O5 58.78(14) . .
O8 Pb1 O5 102.83(15) . .
O7 Pb1 O5 99.70(14) . .
O6 Fe2 O6 180.0(3) 2_565 .
O6 Fe2 O5 88.2(2) 2_565 .
O6 Fe2 O5 91.8(2) . .
O6 Fe2 O5 91.8(2) 2_565 2_565
O6 Fe2 O5 88.2(2) . 2_565
O5 Fe2 O5 180.00(6) . 2_565
O6 Fe2 O3 88.32(18) 2_565 2_565
O6 Fe2 O3 91.68(18) . 2_565
O5 Fe2 O3 96.6(2) . 2_565
O5 Fe2 O3 83.4(2) 2_565 2_565
O6 Fe2 O3 91.68(18) 2_565 .
O6 Fe2 O3 88.32(18) . .
O5 Fe2 O3 83.4(2) . .
O5 Fe2 O3 96.6(2) 2_565 .
O3 Fe2 O3 180.0 2_565 .
O6 Fe2 Pb1 52.84(13) 2_565 2_565
O6 Fe2 Pb1 127.16(13) . 2_565
O5 Fe2 Pb1 117.60(15) . 2_565
O5 Fe2 Pb1 62.40(16) 2_565 2_565
O3 Fe2 Pb1 45.27(12) 2_565 2_565
O3 Fe2 Pb1 134.73(12) . 2_565
O6 Fe2 Pb1 127.16(13) 2_565 .
O6 Fe2 Pb1 52.84(13) . .
O5 Fe2 Pb1 62.40(15) . .
O5 Fe2 Pb1 117.60(16) 2_565 .
O3 Fe2 Pb1 134.73(12) 2_565 .
O3 Fe2 Pb1 45.27(12) . .
Pb1 Fe2 Pb1 180.000(6) 2_565 .
O7 Fe3 O7 180.0(2) . 2_676
O7 Fe3 O8 91.7(2) . .
O7 Fe3 O8 88.3(2) 2_676 .
O7 Fe3 O8 88.3(2) . 2_676
O7 Fe3 O8 91.7(2) 2_676 2_676
O8 Fe3 O8 180.000(2) . 2_676
O7 Fe3 O1 93.2(2) . 2_676
O7 Fe3 O1 86.8(2) 2_676 2_676
O8 Fe3 O1 92.5(2) . 2_676
O8 Fe3 O1 87.5(2) 2_676 2_676
O7 Fe3 O1 86.8(2) . .
O7 Fe3 O1 93.2(2) 2_676 .
O8 Fe3 O1 87.5(2) . .
O8 Fe3 O1 92.5(2) 2_676 .
O1 Fe3 O1 180.000(2) 2_676 .
O7 Fe3 Pb1 61.76(15) . .
O7 Fe3 Pb1 118.24(15) 2_676 .
O8 Fe3 Pb1 54.75(14) . .
O8 Fe3 Pb1 125.25(14) 2_676 .
O1 Fe3 Pb1 134.82(12) 2_676 .
O1 Fe3 Pb1 45.18(12) . .
O7 Fe3 Pb1 118.24(15) . 2_676
O7 Fe3 Pb1 61.76(15) 2_676 2_676
O8 Fe3 Pb1 125.25(14) . 2_676
O8 Fe3 Pb1 54.75(14) 2_676 2_676
O1 Fe3 Pb1 45.18(12) 2_676 2_676
O1 Fe3 Pb1 134.82(12) . 2_676
Pb1 Fe3 Pb1 180.0 . 2_676
C2 O1 Fe3 134.7(5) . .
C2 O1 Pb1 129.0(5) . .
Fe3 O1 Pb1 95.23(19) . .
C4 O2 Pb1 130.3(5) . .
C7 O3 Fe2 133.4(5) . .
C7 O3 Pb1 129.5(5) . .
Fe2 O3 Pb1 95.46(17) . .
C9 O4 Pb1 130.7(5) . .
C12 O5 Fe2 128.5(5) . .
C12 O5 Pb1 124.3(5) . .
Fe2 O5 Pb1 82.27(17) . .
C14 O6 Fe2 125.2(5) . .
C14 O6 Pb1 123.3(4) . .
Fe2 O6 Pb1 91.83(17) . .
C17 O7 Fe3 129.3(5) . .
C17 O7 Pb1 129.7(5) . .
Fe3 O7 Pb1 83.09(17) . .
C19 O8 Fe3 124.8(5) . .
C19 O8 Pb1 120.5(5) . .
Fe3 O8 Pb1 89.25(18) . .
C2 C1 H1A 109.5 . .
C2 C1 H1B 109.5 . .
H1A C1 H1B 109.5 . .
C2 C1 H1C 109.5 . .
H1A C1 H1C 109.5 . .
H1B C1 H1C 109.5 . .
O1 C2 C3 124.7(7) . .
O1 C2 C1 117.8(7) . .
C3 C2 C1 117.5(7) . .
C4 C3 C2 125.1(7) . .
C4 C3 H3 117.4 . .
C2 C3 H3 117.4 . .
O2 C4 C3 130.4(8) . .
O2 C4 C5 111.8(7) . .
C3 C4 C5 117.8(7) . .
F3 C5 F2 109.5(11) . .
F3 C5 F1 108.1(10) . .
F2 C5 F1 104.2(10) . .
F3 C5 C4 111.8(9) . .
F2 C5 C4 111.7(8) . .
F1 C5 C4 111.2(8) . .
C7 C6 H6A 109.5 . .
C7 C6 H6B 109.5 . .
H6A C6 H6B 109.5 . .
C7 C6 H6C 109.5 . .
H6A C6 H6C 109.5 . .
H6B C6 H6C 109.5 . .
O3 C7 C8 124.7(7) . .
O3 C7 C6 118.1(7) . .
C8 C7 C6 117.2(7) . .
C9 C8 C7 124.7(7) . .
C9 C8 H8 117.6 . .
C7 C8 H8 117.6 . .
O4 C9 C8 131.6(7) . .
O4 C9 C10 111.6(7) . .
C8 C9 C10 116.7(8) . .
F6 C10 F4 109.8(13) . .
F6 C10 F5 105.3(13) . .
F4 C10 F5 107.1(13) . .
F6 C10 C9 109.8(11) . .
F4 C10 C9 114.9(10) . .
F5 C10 C9 109.5(10) . .
C12 C11 H11A 109.5 . .
C12 C11 H11B 109.5 . .
H11A C11 H11B 109.5 . .
C12 C11 H11C 109.5 . .
H11A C11 H11C 109.5 . .
H11B C11 H11C 109.5 . .
O5 C12 C13 124.5(7) . 2_565
O5 C12 C11 116.5(8) . .
C13 C12 C11 119.0(8) 2_565 .
C14 C13 C12 124.0(7) . 2_565
C14 C13 H13 118.0 . .
C12 C13 H13 118.0 2_565 .
O6 C14 C13 129.1(7) . .
O6 C14 C15 112.7(7) . .
C13 C14 C15 118.2(7) . .
F8 C15 F9 108.6(8) . .
F8 C15 F7 105.4(8) . .
F9 C15 F7 105.2(7) . .
F8 C15 C14 112.9(7) . .
F9 C15 C14 114.2(8) . .
F7 C15 C14 109.9(7) . .
C17 C16 H16A 109.5 . .
C17 C16 H16B 109.5 . .
H16A C16 H16B 109.5 . .
C17 C16 H16C 109.5 . .
H16A C16 H16C 109.5 . .
H16B C16 H16C 109.5 . .
O7 C17 C18 124.3(7) . .
O7 C17 C16 117.2(7) . .
C18 C17 C16 118.5(7) . .
C19 C18 C17 123.3(7) 2_676 .
C19 C18 H18 118.4 2_676 .
C17 C18 H18 118.4 . .
O8 C19 C18 129.6(7) . 2_676
O8 C19 C20 111.9(7) . .
C18 C19 C20 118.4(7) 2_676 .
F10 C20 F11 109.7(13) . .
F10 C20 F12 107.4(12) . .
F11 C20 F12 105.1(11) . .
F10 C20 C19 111.9(11) . .
F11 C20 C19 112.5(9) . .
F12 C20 C19 109.9(9) . .

loop_
_geom_bond_atom_site_label_1
_geom_bond_atom_site_label_2
_geom_bond_distance
_geom_bond_site_symmetry_2
Pb1 O4 2.332(5) .
Pb1 O2 2.332(5) .
Pb1 O1 2.493(5) .
Pb1 O3 2.510(5) .
Pb1 O6 2.805(5) .
Pb1 O8 2.859(5) .
Pb1 O7 3.106(5) .
Pb1 O5 3.146(6) .
Fe2 O6 2.035(5) 2_565
Fe2 O6 2.035(5) .
Fe2 O5 2.053(5) .
Fe2 O5 2.053(5) 2_565
Fe2 O3 2.237(5) 2_565
Fe2 O3 2.237(5) .
Fe3 O7 2.030(5) .
Fe3 O7 2.030(5) 2_676
Fe3 O8 2.057(5) .
Fe3 O8 2.057(5) 2_676
Fe3 O1 2.240(5) 2_676
Fe3 O1 2.240(5) .
O1 C2 1.278(10) .
O2 C4 1.241(10) .
O3 C7 1.270(9) .
O4 C9 1.248(10) .
O5 C12 1.262(10) .
O6 C14 1.279(9) .
O7 C17 1.264(9) .
O8 C19 1.277(10) .
C1 C2 1.518(11) .
C1 H1A 0.9800 .
C1 H1B 0.9800 .
C1 H1C 0.9800 .
C2 C3 1.405(12) .
C3 C4 1.392(11) .
C3 H3 0.9500 .
C4 C5 1.547(12) .
C5 F3 1.301(14) .
C5 F2 1.333(13) .
C5 F1 1.378(13) .
C6 C7 1.499(11) .
C6 H6A 0.9800 .
C6 H6B 0.9800 .
C6 H6C 0.9800 .
C7 C8 1.412(11) .
C8 C9 1.392(12) .
C8 H8 0.9500 .
C9 C10 1.543(12) .
C10 F6 1.329(15) .
C10 F4 1.349(15) .
C10 F5 1.377(15) .
C11 C12 1.497(12) .
C11 H11A 0.9800 .
C11 H11B 0.9800 .
C11 H11C 0.9800 .
C12 C13 1.412(12) 2_565
C13 C14 1.368(12) .
C13 C12 1.412(12) 2_565
C13 H13 0.9500 .
C14 C15 1.519(11) .
C15 F8 1.334(11) .
C15 F9 1.338(11) .
C15 F7 1.367(11) .
C16 C17 1.516(12) .
C16 H16A 0.9800 .
C16 H16B 0.9800 .
C16 H16C 0.9800 .
C17 C18 1.428(11) .
C18 C19 1.369(12) 2_676
C18 H18 0.9500 .
C19 C18 1.369(12) 2_676
C19 C20 1.545(11) .
C20 F10 1.298(16) .
C20 F11 1.341(14) .
C20 F12 1.377(14) .
